data_2010198
loop_
_publ_author_name
'Stankovi\'c, S.'
'Petrovi\'c, J.'
'Miljkovi\'c, D.'
'Pejanovi\'c, V.'
'Stefanovi\'c, A.'
'Bruvo, M.'

_publ_section_title
;
 <small>D</small>-Secoestrone derivatives. III.
 17-Fluoro-3-methoxy-16,17-secoestra-1,3,5(10)-triene-16-nitrile
;
_journal_issue 11
_journal_name_full 'Acta Crystallographica Section C'
_journal_page_first 1745
_journal_page_last 1747
_journal_paper_doi 10.1107/S0108270193012545
_journal_volume 50
_journal_year 1994
_chemical_formula_sum 'C19 H24 F N O'
_chemical_formula_weight 301.405
_space_group_IT_number 4
_symmetry_cell_setting monoclinic
_symmetry_space_group_name_Hall 'P 2yb'
_symmetry_space_group_name_H-M 'P 1 21 1'
_atom_type_scat_source SHELX76
_cell_angle_alpha 90.0
_cell_angle_beta 109.11(3)
_cell_angle_gamma 90.0
_cell_formula_units_Z 4
_cell_length_a 8.981(6)
_cell_length_b 25.310(6)
_cell_length_c 7.545(3)
_cell_measurement_reflns_used 18
_cell_measurement_temperature 293
_cell_measurement_theta_max 7.3
_cell_measurement_theta_min 6.4
_cell_volume 1620.5(13)
_diffrn_measurement_device 'Philips PW1100'
_diffrn_measurement_method \w
_diffrn_radiation_type MoK\a
_diffrn_radiation_wavelength 0.71069
_diffrn_reflns_limit_h_max 10
_diffrn_reflns_limit_h_min -11
_diffrn_reflns_limit_k_max 31
_diffrn_reflns_limit_k_min 0
_diffrn_reflns_limit_l_max 9
_diffrn_reflns_limit_l_min 0
_diffrn_reflns_number 2419
_diffrn_reflns_theta_max 28
_diffrn_standards_decay_% 0
_diffrn_standards_interval_time 120
_diffrn_standards_number 3
_exptl_absorpt_coefficient_mu .078
_exptl_absorpt_correction_type none
_exptl_crystal_colour Colourless
_exptl_crystal_density_diffrn 1.235
_exptl_crystal_description Prism
_exptl_crystal_size_max 0.51
_exptl_crystal_size_mid 0.46
_exptl_crystal_size_min 0.16
_refine_diff_density_max 0.28
_refine_diff_density_min -0.21
_refine_ls_extinction_method none
_refine_ls_goodness_of_fit_obs 0.349
_refine_ls_hydrogen_treatment riding
_refine_ls_number_parameters 459
_refine_ls_number_reflns 2124
_refine_ls_R_factor_obs 0.051
_refine_ls_shift/esd_max 0.585
_refine_ls_structure_factor_coef F
_refine_ls_weighting_details w=0.7465/[\s^2^(F)+0.003592F^2^]
_refine_ls_weighting_scheme calc
_refine_ls_wR_factor_obs 0.055
_reflns_number_observed 2127
_reflns_number_total 2260
_reflns_observed_criterion F>6\s(F)
_cod_data_source_file ka1034.cif
_cod_data_source_block ka1034_structure_1_of_1
_cod_depositor_comments
;
The following automatic conversions were performed:

'_refine_ls_weighting_scheme' value
'w=0.7465/[\s^2^(F)+0.003592F^2^]' was changed to 'calc'. New tag
'_refine_ls_weighting_details' was created. The value of the new tag
was set to 'w=0.7465/[\s^2^(F)+0.003592F^2^]'.

Automatic conversion script
Id: cif_fix_values 3143 2015-03-26 13:38:13Z robertas 
;
_cod_original_cell_volume 1620.60(10)
_cod_original_sg_symbol_Hall 'P 2y1'
_cod_original_sg_symbol_H-M 'P 21'
_cod_database_code 2010198

loop_
_symmetry_equiv_pos_as_xyz
x,y,z
-x,1/2+y,-z

loop_
_atom_site_label
_atom_site_fract_x
_atom_site_fract_y
_atom_site_fract_z
_atom_site_U_iso_or_equiv
F -.8512(5) .21130(10) -1.1453(5) .0890(10)
O -.7717(4) .61600(10) -.7218(5) .0660(10)
N -.5075(8) .2509(3) -.2997(7) .109(2)
C(1) -.7660(6) .4907 -.9664(6) .0490(10)
C(2) -.7790(6) .5448(2) -.9408(6) .0520(10)
C(3) -.7625(5) .5629(2) -.7632(6) .0470(10)
C(4) -.7308(5) .5290(2) -.6155(6) .0410(10)
C(5) -.7200(5) .4744(2) -.6429(5) .0380(10)
C(6) -.6885(6) .4382(2) -.4746(6) .0460(10)
C(7) -.6435(5) .3823(2) -.5116(6) .0460(10)
C(8) -.7508(5) .3623(2) -.7031(5) .0370(10)
C(9) -.7222(5) .3960(2) -.8557(5) .0400(10)
C(10) -.7379(5) .4548(2) -.8212(5) .0370(10)
C(11) -.8296(7) .3784(2) -1.0490(6) .0530(10)
C(12) -.7992(6) .3205(2) -1.0784(6) .0530(10)
C(13) -.8263(5) .2834(2) -.9336(6) .0470(10)
C(14) -.7264(5) .3033(2) -.7327(6) .0440(10)
C(15) -.7614(7) .2690(2) -.5782(7) .0620(10)
C(16) -.6177(9) .2585(2) -.4195(8) .074(2)
C(17) -.7670(7) .2290(2) -.9625(8) .0630(10)
C(18) -1.0018(6) .2805(2) -.9545(8) .0660(10)
C(19) -.7836(9) .6530(2) -.8668(9) .078(2)
F1 -1.0878(5) .63830(10) -.3375(5) .0850(10)
O1 -1.3429(5) .23640(10) -.7778(5) .0700(10)
N1 -1.4948(8) .5783(3) -1.1307(7) .105(2)
C(1A) -1.1968(6) .3579(2) -.5132(6) .0560(10)
C(2A) -1.2339(6) .3050(2) -.5452(7) .0580(10)
C(3A) -1.3018(5) .2878(2) -.7270(6) .0490(10)
C(4A) -1.3317(5) .3228(2) -.8736(6) .0480(10)
C(5A) -1.2923(5) .3764(2) -.8407(6) .0420(10)
C(6A) -1.3221(6) .4129(2) -1.0065(6) .0530(10)
C(7A) -1.2206(6) .4628(2) -.9590(6) .0510(10)
C(8A) -1.2418(5) .4890(2) -.7854(5) .0370(10)
C(9A) -1.1763(5) .4522(2) -.6162(5) .0400(10)
C(10A) -1.2251(5) .3943(2) -.6590(6) .0420(10)
C(11A) -1.2150(7) .4754(2) -.4490(6) .0620(10)
C(12A) -1.1421(7) .5298(2) -.4027(6) .0610(10)
C(13A) -1.1899(5) .5697(2) -.5651(6) .0450(10)
C(14A) -1.1624(5) .5435(2) -.7387(6) .0420(10)
C(15A) -1.2045(7) .5796(2) -.9130(6) .0590(10)
C(16A) -1.3669(9) .5804(2) -1.0315(8) .073(2)
C(17A) -1.0815(6) .6170(2) -.5072(7) .0600(10)
C(18A) -1.3607(6) .5878(2) -.6037(8) .0660(10)
C(19A) -1.3044(9) .1972(2) -.6353(9) .082(2)
H(1) -.778 .476 -1.105 ?
H(2) -.802 .572 -1.057 ?
H(4) -.713 .544 -.476 ?
H(61) -.593 .455 -.361 ?
H(62) -.793 .436 -.434 ?
H(71) -.523 .382 -.510 ?
H(72) -.655 .356 -.403 ?
H(8) -.872 .366 -.709 ?
H(9) -.602 .390 -.851 ?
H(111) -.805 .402 -1.156 ?
H(112) -.951 .384 -1.059 ?
H(121) -.679 .316 -1.075 ?
H(122) -.878 .309 -1.215 ?
H(14) -.604 .299 -.721 ?
H(151) -.812 .232 -.639 ?
H(152) -.844 .290 -.527 ?
H(171) -.786 .202 -.861 ?
H(172) -.643 .231 -.945 ?
H(181) -1.043 .319 -.934 ?
H(182) -1.018 .254 -.851 ?
H(183) -1.068 .267 -1.093 ?
H(191) -.789 .693 -.815 ?
H(192) -.889 .645 -.984 ?
H(193) -.682 .650 -.912 ?
H(1A) -1.145 .372 -.371 ?
H(2A) -1.210 .278 -.430 ?
H(4A) -1.385 .309 -1.016 ?
H(61A) -1.296 .392 -1.118 ?
H(62A) -1.445 .422 -1.053 ?
H(71A) -1.098 .452 -.930 ?
H(72A) -1.257 .490 -1.076 ?
H(8A) -1.367 .496 -.817 ?
H(9A) -1.050 .450 -.579 ?
H(111A) -1.167 .450 -.329 ?
H(112A) -1.341 .478 -.483 ?
H(121A) -1.177 .546 -.290 ?
H(122A) -1.016 .526 -.357 ?
H(14A) -1.037 .537 -.697 ?
H(151A) -1.136 .567 -.998 ?
H(152A) -1.171 .619 -.865 ?
H(171A) -1.118 .647 -.615 ?
H(172A) -.962 .605 -.490 ?
H(181A) -1.439 .554 -.645 ?
H(182A) -1.391 .617 -.715 ?
H(183A) -1.372 .605 -.478 ?
H(191A) -1.344 .159 -.698 ?
H(192A) -1.363 .206 -.535 ?
H(193A) -1.179 .196 -.566 ?

loop_
_geom_angle_atom_site_label_1
_geom_angle_atom_site_label_2
_geom_angle_atom_site_label_3
_geom_angle
_geom_angle_publ_flag
C(3) O C(19) 117.5(4) no
C(2) C(1) C(10) 122.6(4) no
C(1) C(2) C(3) 118.3(4) no
O C(3) C(2) 123.1(4) yes
O C(3) C(4) 116.0(4) yes
C(2) C(3) C(4) 120.9(4) no
C(3) C(4) C(5) 120.4(4) no
C(4) C(5) C(6) 118.3(4) no
C(4) C(5) C(10) 120.0(4) no
C(6) C(5) C(10) 121.7(4) no
C(5) C(6) C(7) 113.3(4) no
C(6) C(7) C(8) 110.9(4) no
C(7) C(8) C(9) 108.5(4) no
C(7) C(8) C(14) 112.4(4) no
C(9) C(8) C(14) 111.6(4) no
C(8) C(9) C(10) 111.7(4) no
C(8) C(9) C(11) 110.4(4) no
C(10) C(9) C(11) 112.5(4) no
C(1) C(10) C(5) 117.7(4) no
C(1) C(10) C(9) 120.6(4) no
C(5) C(10) C(9) 121.6(4) no
C(9) C(11) C(12) 109.4(4) no
C(11) C(12) C(13) 114.3(4) no
C(12) C(13) C(14) 108.7(4) no
C(12) C(13) C(17) 108.1(4) yes
C(12) C(13) C(18) 110.9(4) no
C(14) C(13) C(17) 108.3(4) yes
C(14) C(13) C(18) 111.0(4) no
C(17) C(13) C(18) 109.8(4) no
C(8) C(14) C(13) 112.9(4) no
C(8) C(14) C(15) 111.0(4) no
C(13) C(14) C(15) 110.5(4) yes
C(14) C(15) C(16) 111.7(5) yes
C(15) C(16) N 179.2(7) yes
F C(17) C(13) 109.1(4) yes
C(3A) O1 C(19A) 118.3(4) no
C(2A) C(1A) C(10A) 122.1(5) no
C(1A) C(2A) C(3A) 118.9(5) no
O1 C(3A) C(2A) 124.7(4) yes
O1 C(3A) C(4A) 115.0(4) yes
C(2A) C(3A) C(4A) 120.3(4) no
C(3A) C(4A) C(5A) 120.6(4) no
C(4A) C(5A) C(6A) 118.7(4) no
C(4A) C(5A) C(10A) 119.7(4) no
C(6A) C(5A) C(10A) 121.6(4) no
C(5A) C(6A) C(7A) 112.4(4) no
C(6A) C(7A) C(8A) 109.0(4) no
C(7A) C(8A) C(9A) 109.1(4) no
C(7A) C(8A) C(14A) 113.9(4) no
C(9A) C(8A) C(14A) 109.3(4) no
C(8A) C(9A) C(10A) 113.6(4) no
C(8A) C(9A) C(11A) 108.9(4) no
C(10A) C(9A) C(11A) 114.4(4) no
C(1A) C(10A) C(5A) 118.3(4) no
C(1A) C(10A) C(9A) 120.0(4) no
C(5A) C(10A) C(9A) 121.6(4) no
C(9A) C(11A) C(12A) 109.9(4) no
C(11A) C(12A) C(13A) 115.2(4) no
C(12A) C(13A) C(14A) 108.1(4) no
C(12A) C(13A) C(17A) 107.7(4) yes
C(12A) C(13A) C(18A) 110.4(4) no
C(14A) C(13A) C(17A) 108.4(4) yes
C(14A) C(13A) C(18A) 113.0(4) no
C(17A) C(13A) C(18A) 109.1(4) no
C(8A) C(14A) C(13A) 112.6(4) no
C(8A) C(14A) C(15A) 111.7(4) no
C(13A) C(14A) C(15A) 113.7(4) yes
C(14A) C(15A) C(16A) 117.0(5) yes
C(15A) C(16A) N1 176.0(7) yes
F1 C(17A) C(13A) 110.6(4) yes

loop_
_geom_bond_atom_site_label_1
_geom_bond_atom_site_label_2
_geom_bond_distance
_geom_bond_publ_flag
F C(17) 1.411(6) yes
O C(3) 1.388(6) yes
O C(19) 1.417(7) yes
C(1) C(2) 1.393(5) no
C(1) C(10) 1.381(5) no
C(2) C(3) 1.377(7) no
C(3) C(4) 1.361(7) no
C(4) C(5) 1.405(7) no
C(5) C(6) 1.515(6) no
C(5) C(10) 1.393(6) no
C(6) C(7) 1.522(7) no
C(7) C(8) 1.537(5) no
C(8) C(9) 1.521(6) no
C(8) C(14) 1.536(7) no
C(9) C(10) 1.525(7) no
C(9) C(11) 1.528(5) no
C(11) C(12) 1.520(7) no
C(12) C(13) 1.519(7) no
C(13) C(14) 1.570(6) yes
C(13) C(17) 1.518(7) yes
C(13) C(18) 1.534(7) no
C(14) C(15) 1.566(8) yes
C(15) C(16) 1.469(8) yes
C(16) N 1.117(8) yes
F1 C(17A) 1.407(7) yes
O1 C(3A) 1.372(6) yes
O1 C(19A) 1.420(7) yes
C(1A) C(2A) 1.382(7) no
C(1A) C(10A) 1.393(7) no
C(2A) C(3A) 1.377(6) no
C(3A) C(4A) 1.373(7) no
C(4A) C(5A) 1.403(7) no
C(5A) C(6A) 1.507(7) no
C(5A) C(10A) 1.381(6) no
C(6A) C(7A) 1.530(7) no
C(7A) C(8A) 1.535(7) no
C(8A) C(9A) 1.533(6) no
C(8A) C(14A) 1.540(7) no
C(9A) C(10A) 1.533(7) no
C(9A) C(11A) 1.531(7) no
C(11A) C(12A) 1.516(7) no
C(12A) C(13A) 1.537(3) no
C(13A) C(14A) 1.558(7) yes
C(13A) C(17A) 1.514(7) yes
C(13A) C(18A) 1.535(7) no
C(14A) C(15A) 1.543(7) yes
C(15A) C(16A) 1.440(9) yes
C(16A) N1 1.149(9) yes

loop_
_geom_torsion_atom_site_label_1
_geom_torsion_atom_site_label_2
_geom_torsion_atom_site_label_3
_geom_torsion_atom_site_label_4
_geom_torsion
_geom_torsion_publ_flag
C(12) C(13) C(17) F -60.1(5) yes
C(14) C(13) C(17) F -177.7(4) yes
C(17) C(13) C(14) C(15) -67.5(5) yes
C(13) C(14) C(15) C(16) 140.5(5) yes
C(8) C(14) C(15) C(16) -93.6(5) yes
C(2) C(3) O C(19) -6.2(7) yes
C(12A) C(13A) C(17A) F1 -56.1(5) yes
C(14A) C(13A) C(17A) F1 -172.9(4) yes
C(17A) C(13A) C(14A) C(15A) -63.0(5) yes
C(13A) C(14A) C(15A) C(16A) -84.8(6) yes
C(8A) C(14A) C(15A) C(16A) 44.0(6) yes
C(2A) C(3A) O1 C(19A) -4.2(7) yes
